data_4079278
loop_
_publ_author_name
'Liu, Xiaolong'
'Chen, Wanzhi'

_publ_section_title
;
 Pyridazine-Based N-Heterocyclic Carbene Complexes and Ruthenium-Catalyzed
 Oxidation Reaction of Alkenes
;
_journal_issue 18
_journal_name_full Organometallics
_journal_page_first 6614
_journal_paper_doi 10.1021/om300644h
_journal_volume 31
_journal_year 2012
_chemical_formula_sum 'C28 H28 F12 N8 P2 Pd2'
_chemical_formula_weight 979.32
_chemical_name_systematic
; 
 ? 
;
_space_group_IT_number 60
_symmetry_cell_setting orthorhombic
_symmetry_space_group_name_Hall '-P 2n 2ab'
_symmetry_space_group_name_H-M 'P b c n'
_atom_sites_solution_hydrogens geom
_atom_sites_solution_primary direct
_atom_sites_solution_secondary difmap
_audit_creation_method SHELXL-97
_cell_angle_alpha 90.00
_cell_angle_beta 90.00
_cell_angle_gamma 90.00
_cell_formula_units_Z 4
_cell_length_a 14.4781(8)
_cell_length_b 15.6757(8)
_cell_length_c 15.4845(8)
_cell_measurement_temperature 293(2)
_cell_volume 3514.3(3)
_computing_cell_refinement 'Bruker FRAMBO'
_computing_data_collection 'Bruker FRAMBO'
_computing_data_reduction 'Bruker SAINT'
_computing_molecular_graphics 'Bruker SHELXTL'
_computing_publication_material 'Bruker SHELXTL'
_computing_structure_refinement 'Bruker SHELXTL'
_computing_structure_solution 'Bruker SHELXTL'
_diffrn_ambient_temperature 293(2)
_diffrn_measured_fraction_theta_full 0.998
_diffrn_measured_fraction_theta_max 0.998
_diffrn_radiation_monochromator graphite
_diffrn_radiation_source 'fine-focus sealed tube'
_diffrn_radiation_type MoK\a
_diffrn_radiation_wavelength 0.71073
_diffrn_reflns_av_R_equivalents 0.0301
_diffrn_reflns_av_sigmaI/netI 0.0238
_diffrn_reflns_limit_h_max 17
_diffrn_reflns_limit_h_min -13
_diffrn_reflns_limit_k_max 18
_diffrn_reflns_limit_k_min -16
_diffrn_reflns_limit_l_max 18
_diffrn_reflns_limit_l_min -15
_diffrn_reflns_number 14479
_diffrn_reflns_theta_full 25.10
_diffrn_reflns_theta_max 25.10
_diffrn_reflns_theta_min 2.91
_exptl_absorpt_coefficient_mu 1.213
_exptl_absorpt_correction_T_max 0.8113
_exptl_absorpt_correction_T_min 0.6426
_exptl_absorpt_correction_type multi-scan
_exptl_absorpt_process_details sadabs
_exptl_crystal_colour colorless
_exptl_crystal_density_diffrn 1.851
_exptl_crystal_density_method 'not measured'
_exptl_crystal_description platelet
_exptl_crystal_F_000 1928
_exptl_crystal_size_max 0.40
_exptl_crystal_size_mid 0.35
_exptl_crystal_size_min 0.18
_refine_diff_density_max 1.331
_refine_diff_density_min -1.382
_refine_diff_density_rms 0.141
_refine_ls_extinction_method none
_refine_ls_goodness_of_fit_ref 1.110
_refine_ls_hydrogen_treatment constr
_refine_ls_matrix_type full
_refine_ls_number_parameters 235
_refine_ls_number_reflns 3133
_refine_ls_number_restraints 211
_refine_ls_restrained_S_all 1.139
_refine_ls_R_factor_all 0.0945
_refine_ls_R_factor_gt 0.0734
_refine_ls_shift/su_max 0.007
_refine_ls_shift/su_mean 0.000
_refine_ls_structure_factor_coef Fsqd
_refine_ls_weighting_details 'calc w=1/[\s^2^(Fo^2^)+(0.0903P)^2^+26.9928P] where P=(Fo^2^+2Fc^2^)/3'
_refine_ls_weighting_scheme calc
_refine_ls_wR_factor_gt 0.2021
_refine_ls_wR_factor_ref 0.2233
_reflns_number_gt 2261
_reflns_number_total 3133
_reflns_threshold_expression >2sigma(I)
_cod_data_source_file om300644h_si_002.cif
_cod_data_source_block complex_3
_cod_original_sg_symbol_H-M Pbcn
_cod_database_code 4079278

loop_
_symmetry_equiv_pos_as_xyz
'x, y, z'
'-x+1/2, -y+1/2, z+1/2'
'-x, y, -z+1/2'
'x+1/2, -y+1/2, -z'
'-x, -y, -z'
'x-1/2, y-1/2, -z-1/2'
'x, -y, z-1/2'
'-x-1/2, y-1/2, z'

loop_
_atom_site_label
_atom_site_type_symbol
_atom_site_fract_x
_atom_site_fract_y
_atom_site_fract_z
_atom_site_U_iso_or_equiv
_atom_site_adp_type
_atom_site_occupancy
_atom_site_symmetry_multiplicity
_atom_site_calc_flag
_atom_site_refinement_flags
Pd1 Pd 0.07016(5) 0.25354(4) -0.00413(4) 0.0464(3) Uani 1 1 d .
C1 C -0.0125(6) 0.1884(5) -0.2069(5) 0.0504(13) Uani 1 1 d U
H1 H -0.0218 0.2388 -0.1765 0.060 Uiso 1 1 calc R
C2 C -0.0230(6) 0.1100(5) -0.1689(5) 0.0494(13) Uani 1 1 d U
C4 C -0.0178(6) 0.1540(6) -0.0158(6) 0.0513(12) Uani 1 1 d U
C5 C -0.1137(6) 0.0525(5) 0.0369(6) 0.0525(13) Uani 1 1 d U
H5 H -0.1482 0.0207 0.0760 0.063 Uiso 1 1 calc R
C6 C -0.1062(6) 0.0392(5) -0.0478(6) 0.0512(13) Uani 1 1 d U
H6 H -0.1347 -0.0038 -0.0794 0.061 Uiso 1 1 calc R
C7 C -0.0454(7) 0.1591(6) 0.1411(6) 0.0570(12) Uani 1 1 d U
H7A H 0.0179 0.1483 0.1585 0.068 Uiso 1 1 calc R
H7B H -0.0855 0.1298 0.1816 0.068 Uiso 1 1 calc R
C8 C -0.0635(7) 0.2522(6) 0.1464(7) 0.0583(12) Uani 1 1 d U
C9 C -0.1205(7) 0.2848(6) 0.2110(6) 0.0639(14) Uani 1 1 d U
H9 H -0.1505 0.2483 0.2491 0.077 Uiso 1 1 calc R
C10 C -0.1316(7) 0.3714(6) 0.2176(7) 0.0665(14) Uani 1 1 d U
H10 H -0.1691 0.3948 0.2603 0.080 Uiso 1 1 calc R
C11 C -0.0879(7) 0.4208(7) 0.1618(7) 0.0690(15) Uani 1 1 d U
H11 H -0.0951 0.4796 0.1660 0.083 Uiso 1 1 calc R
C12 C -0.0320(7) 0.3883(7) 0.0975(7) 0.0677(13) Uani 1 1 d U
H12 H -0.0032 0.4251 0.0588 0.081 Uiso 1 1 calc R
C13 C 0.1789(7) 0.2189(7) -0.0855(7) 0.0655(14) Uani 1 1 d U
H13A H 0.1413 0.1820 -0.0543 0.079 Uiso 1 1 calc R
H13B H 0.2047 0.2013 -0.1375 0.079 Uiso 1 1 calc R
C14 C 0.1950(8) 0.2940(8) -0.0570(8) 0.086(2) Uani 1 1 d U
H14 H 0.2335 0.3201 -0.0972 0.103 Uiso 1 1 calc R
C15 C 0.1821(8) 0.3453(9) -0.0009(7) 0.0803(18) Uani 1 1 d U
H15A H 0.1450 0.3315 0.0460 0.096 Uiso 1 1 calc R
H15B H 0.2093 0.3990 -0.0044 0.096 Uiso 1 1 calc R
F1 F 0.8068(9) 0.4850(5) 0.8523(8) 0.190(6) Uani 1 1 d .
F2 F 0.7054(6) 0.3734(6) 0.8616(8) 0.160(4) Uani 1 1 d .
F4 F 0.8054(7) 0.2934(6) 0.8166(10) 0.183(5) Uani 1 1 d .
F5 F 0.8989(9) 0.3963(8) 0.7962(14) 0.255(9) Uani 1 1 d .
F6 F 0.8390(16) 0.3700(13) 0.9219(9) 0.371(16) Uani 1 1 d .
F7 F 0.7667(15) 0.4135(11) 0.7528(9) 0.265(9) Uani 1 1 d U
N1 N -0.0478(4) 0.1019(4) -0.0800(4) 0.0407(14) Uani 1 1 d .
N2 N -0.0599(5) 0.1231(4) 0.0546(4) 0.0447(15) Uani 1 1 d .
N3 N -0.0189(5) 0.3034(4) 0.0905(5) 0.0551(19) Uani 1 1 d .
N4 N -0.0109(5) 0.0361(4) -0.2082(4) 0.0490(17) Uani 1 1 d .
P1 P 0.8101(2) 0.38966(19) 0.8410(2) 0.0778(9) Uani 1 1 d U

loop_
_atom_site_aniso_label
_atom_site_aniso_U_11
_atom_site_aniso_U_22
_atom_site_aniso_U_33
_atom_site_aniso_U_23
_atom_site_aniso_U_13
_atom_site_aniso_U_12
Pd1 0.0560(5) 0.0466(5) 0.0366(4) 0.0007(3) -0.0023(3) -0.0115(3)
C1 0.058(3) 0.045(3) 0.048(3) -0.003(2) -0.003(2) -0.002(2)
C2 0.055(3) 0.046(2) 0.047(3) -0.003(2) -0.002(2) -0.002(2)
C4 0.057(2) 0.048(2) 0.049(2) -0.002(2) -0.002(2) -0.002(2)
C5 0.057(3) 0.049(2) 0.051(3) -0.001(2) 0.000(2) -0.004(2)
C6 0.056(3) 0.046(2) 0.052(3) -0.002(2) -0.003(2) -0.005(2)
C7 0.064(2) 0.055(2) 0.053(2) -0.005(2) 0.000(2) -0.002(2)
C8 0.065(3) 0.057(2) 0.053(2) -0.007(2) -0.002(2) 0.001(2)
C9 0.070(3) 0.063(3) 0.058(3) -0.011(2) 0.000(2) 0.002(3)
C10 0.073(3) 0.065(3) 0.062(3) -0.012(2) -0.001(3) 0.004(3)
C11 0.078(3) 0.064(3) 0.065(3) -0.013(3) -0.002(3) 0.004(3)
C12 0.076(3) 0.064(3) 0.063(3) -0.009(2) 0.001(2) -0.002(2)
C13 0.067(3) 0.066(3) 0.064(3) -0.007(3) 0.009(3) -0.011(3)
C14 0.083(4) 0.085(4) 0.089(4) -0.009(4) 0.022(4) -0.021(4)
C15 0.081(3) 0.079(3) 0.080(4) -0.011(3) 0.014(3) -0.022(3)
F1 0.288(14) 0.069(5) 0.215(12) -0.026(6) 0.097(11) -0.024(7)
F2 0.105(6) 0.112(7) 0.262(13) -0.016(7) 0.068(8) 0.002(5)
F4 0.132(8) 0.087(6) 0.330(17) -0.027(9) 0.042(9) 0.022(6)
F5 0.144(9) 0.174(11) 0.45(2) 0.096(14) 0.162(13) 0.030(9)
F6 0.57(4) 0.39(2) 0.155(11) 0.142(14) -0.220(17) -0.30(2)
F7 0.38(3) 0.237(17) 0.178(13) 0.070(12) -0.050(15) -0.056(16)
N1 0.047(4) 0.039(3) 0.036(3) 0.003(3) -0.001(3) -0.001(3)
N2 0.051(4) 0.045(4) 0.038(4) 0.004(3) 0.000(3) -0.001(3)
N3 0.075(5) 0.039(4) 0.051(4) -0.005(3) -0.011(4) -0.001(3)
N4 0.073(5) 0.035(3) 0.039(3) 0.000(3) 0.002(3) -0.001(3)
P1 0.0785(19) 0.0597(17) 0.095(2) -0.0022(16) 0.0269(17) -0.0002(14)

loop_
_atom_type_symbol
_atom_type_description
_atom_type_scat_dispersion_real
_atom_type_scat_dispersion_imag
_atom_type_scat_source
C C 0.0033 0.0016 'International Tables Vol C Tables 4.2.6.8 and 6.1.1.4'
H H 0.0000 0.0000 'International Tables Vol C Tables 4.2.6.8 and 6.1.1.4'
P P 0.1023 0.0942 'International Tables Vol C Tables 4.2.6.8 and 6.1.1.4'
F F 0.0171 0.0103 'International Tables Vol C Tables 4.2.6.8 and 6.1.1.4'
Pd Pd -0.9988 1.0072 'International Tables Vol C Tables 4.2.6.8 and 6.1.1.4'
N N 0.0061 0.0033 'International Tables Vol C Tables 4.2.6.8 and 6.1.1.4'

loop_
_geom_angle_atom_site_label_1
_geom_angle_atom_site_label_2
_geom_angle_atom_site_label_3
_geom_angle
_geom_angle_site_symmetry_3
C4 Pd1 C14 138.3(4) .
C4 Pd1 C13 102.7(4) .
C14 Pd1 C13 35.7(4) .
C4 Pd1 N3 87.9(3) .
C14 Pd1 N3 133.9(4) .
C13 Pd1 N3 168.4(3) .
C4 Pd1 C15 170.1(4) .
C14 Pd1 C15 32.7(4) .
C13 Pd1 C15 67.8(4) .
N3 Pd1 C15 101.3(4) .
C2 C1 C1 116.3(5) 3_554
N4 C2 C1 125.0(8) .
N4 C2 N1 113.5(7) .
C1 C2 N1 121.5(7) .
N2 C4 N1 103.5(7) .
N2 C4 Pd1 119.5(6) .
N1 C4 Pd1 137.0(6) .
C6 C5 N2 106.0(8) .
C5 C6 N1 107.0(7) .
N2 C7 C8 113.7(8) .
N3 C8 C9 121.9(9) .
N3 C8 C7 117.7(8) .
C9 C8 C7 120.3(9) .
C10 C9 C8 119.0(10) .
C11 C10 C9 118.4(10) .
C10 C11 C12 122.4(10) .
N3 C12 C11 120.3(10) .
C14 C13 Pd1 71.9(7) .
C15 C14 C13 147.2(13) .
C15 C14 Pd1 77.6(8) .
C13 C14 Pd1 72.4(7) .
C14 C15 Pd1 69.8(8) .
C4 N1 C6 110.9(7) .
C4 N1 C2 124.8(7) .
C6 N1 C2 124.2(7) .
C4 N2 C5 112.6(7) .
C4 N2 C7 122.6(7) .
C5 N2 C7 124.8(7) .
C8 N3 C12 117.9(8) .
C8 N3 Pd1 121.5(6) .
C12 N3 Pd1 120.6(7) .
C2 N4 N4 118.6(5) 3_554
F6 P1 F5 100.5(14) .
F6 P1 F1 97.4(11) .
F5 P1 F1 90.7(7) .
F6 P1 F7 173.9(14) .
F5 P1 F7 85.5(10) .
F1 P1 F7 81.4(8) .
F6 P1 F4 91.0(10) .
F5 P1 F4 89.5(7) .
F1 P1 F4 171.4(8) .
F7 P1 F4 90.1(9) .
F6 P1 F2 94.2(11) .
F5 P1 F2 162.8(11) .
F1 P1 F2 96.2(6) .
F7 P1 F2 80.0(9) .
F4 P1 F2 81.4(5) .

loop_
_geom_bond_atom_site_label_1
_geom_bond_atom_site_label_2
_geom_bond_distance
_geom_bond_site_symmetry_2
Pd1 C4 2.022(9) .
Pd1 C14 2.083(11) .
Pd1 C13 2.088(10) .
Pd1 N3 2.101(8) .
Pd1 C15 2.168(12) .
C1 C2 1.371(11) .
C1 C1 1.383(17) 3_554
C2 N4 1.320(10) .
C2 N1 1.428(10) .
C4 N2 1.341(11) .
C4 N1 1.357(10) .
C5 C6 1.332(12) .
C5 N2 1.381(11) .
C6 N1 1.389(10) .
C7 N2 1.468(11) .
C7 C8 1.486(12) .
C8 N3 1.346(12) .
C8 C9 1.394(13) .
C9 C10 1.371(13) .
C10 C11 1.322(14) .
C11 C12 1.382(14) .
C12 N3 1.349(12) .
C13 C14 1.278(15) .
C14 C15 1.198(15) .
F1 P1 1.505(9) .
F2 P1 1.569(9) .
F4 P1 1.557(10) .
F5 P1 1.465(10) .
F6 P1 1.355(11) .
F7 P1 1.549(14) .
N4 N4 1.334(13) 3_554
